data_4107320
loop_
_publ_author_name
'Mark R. Ringenberg'
'Swarna Latha Kokatam'
'Zachariah M. Heiden'
'Thomas B. Rauchfuss'

_publ_section_title
;
 Redox-Switched Oxidation of Dihydrogen Using a Non-Innocent Ligand
;
_journal_name_full 'Journal of the American Chemical Society'
_journal_page_first 788
_journal_page_last 789
_journal_paper_doi 10.1021/ja076801k
_journal_volume 130
_journal_year 2008
_chemical_formula_moiety 'C31 H39 F3 Ir N O'
_chemical_formula_sum 'C31 H39 F3 Ir N O'
_chemical_formula_weight 690.83
_chemical_name_systematic
; 
? 
;
_space_group_IT_number 14
_symmetry_cell_setting monoclinic
_symmetry_space_group_name_Hall '-P 2ybc'
_symmetry_space_group_name_H-M 'P 1 21/c 1'
_atom_sites_solution_hydrogens geom
_atom_sites_solution_primary direct
_atom_sites_solution_secondary difmap
_audit_creation_method SHELXL-97
_audit_update_record
; 
2007-01-23   text and data added, mrr 
;
_cell_angle_alpha 90.00
_cell_angle_beta 112.1540(10)
_cell_angle_gamma 90.00
_cell_formula_units_Z 4
_cell_length_a 10.9623(2)
_cell_length_b 22.1940(5)
_cell_length_c 12.8804(3)
_cell_measurement_reflns_used 5678
_cell_measurement_temperature 193(2)
_cell_measurement_theta_max 31.55
_cell_measurement_theta_min 2.51
_cell_volume 2902.41(11)
_computing_cell_refinement 'SAINT V6.22 (Bruker, 2001)'
_computing_data_collection 'APEX2 V1.0-27 (Bruker, 2004)'
_computing_data_reduction 'SAINT V6.22 (Bruker, 2001)'
_computing_molecular_graphics 'SHELXTL V6.12 (Bruker, 2001)'
_computing_publication_material 'XCIF (Bruker, 2001)'
_computing_structure_refinement 'SHELXTL V6.12 (Bruker, 2001)'
_computing_structure_solution 'SHELXTL V6.12 (Bruker, 2001)'
_diffrn_ambient_temperature 193(2)
_diffrn_measured_fraction_theta_full 0.960
_diffrn_measured_fraction_theta_max 0.960
_diffrn_measurement_device 'Bruker Kappa/ApexII CCD'
_diffrn_measurement_method 'profile data from \f and \w scans'
_diffrn_radiation_monochromator graphite
_diffrn_radiation_source 'fine-focus sealed tube'
_diffrn_radiation_type MoK\a
_diffrn_radiation_wavelength 0.71073
_diffrn_radiation_wavelength_id ga34pas
_diffrn_reflns_av_R_equivalents 0.0382
_diffrn_reflns_av_sigmaI/netI 0.0400
_diffrn_reflns_limit_h_max 16
_diffrn_reflns_limit_h_min -16
_diffrn_reflns_limit_k_max 33
_diffrn_reflns_limit_k_min -33
_diffrn_reflns_limit_l_max 18
_diffrn_reflns_limit_l_min -18
_diffrn_reflns_number 39922
_diffrn_reflns_theta_full 32.11
_diffrn_reflns_theta_max 32.11
_diffrn_reflns_theta_min 1.84
_exptl_absorpt_coefficient_mu 4.643
_exptl_absorpt_correction_T_max 0.7585
_exptl_absorpt_correction_T_min 0.4005
_exptl_absorpt_correction_type integration
_exptl_absorpt_process_details 'SHELXTL/XPREP (Bruker, 2001)'
_exptl_crystal_colour red
_exptl_crystal_density_diffrn 1.581
_exptl_crystal_description tabular
_exptl_crystal_F_000 1376
_exptl_crystal_id ga34pas
_exptl_crystal_preparation
; 
The data crystal was mounted using oil (Parantone-N, Exxon) to a 
0.3 mm cryo-loop (Hampton Research) with the (4 0 -3) scattering 
planes roughly normal to the spindle axis. 
;
_exptl_crystal_size_max 0.21
_exptl_crystal_size_mid 0.16
_exptl_crystal_size_min 0.06
_refine_diff_density_max 2.239
_refine_diff_density_min -1.196
_refine_diff_density_rms 0.148
_refine_ls_extinction_method none
_refine_ls_goodness_of_fit_ref 1.036
_refine_ls_hydrogen_treatment noref
_refine_ls_matrix_type full
_refine_ls_number_parameters 382
_refine_ls_number_reflns 9761
_refine_ls_number_restraints 165
_refine_ls_restrained_S_all 1.046
_refine_ls_R_factor_all 0.0559
_refine_ls_R_factor_gt 0.0349
_refine_ls_shift/su_max 0.008
_refine_ls_shift/su_mean 0.000
_refine_ls_structure_factor_coef Fsqd
_refine_ls_weighting_details 'calc w=1/[\s^2^(Fo^2^)+(0.0388P)^2^+7.7586P] where P=(Fo^2^+2Fc^2^)/3'
_refine_ls_weighting_scheme calc
_refine_ls_wR_factor_gt 0.0827
_refine_ls_wR_factor_ref 0.0925
_reflns_number_gt 7440
_reflns_number_total 9761
_reflns_threshold_expression >2sigma(I)
_cod_data_source_file ja076801k-file002.cif
_cod_data_source_block ga34pas
_cod_original_sg_symbol_Hall '-P 2ybc '
_cod_original_sg_symbol_H-M 'P 1 21/c 1 '
_cod_database_code 4107320

loop_
_symmetry_equiv_pos_as_xyz
'x, y, z'
'-x, y+1/2, -z+1/2'
'-x, -y, -z'
'x, -y-1/2, z-1/2'

loop_
_atom_site_label
_atom_site_type_symbol
_atom_site_fract_x
_atom_site_fract_y
_atom_site_fract_z
_atom_site_U_iso_or_equiv
_atom_site_adp_type
_atom_site_occupancy
_atom_site_symmetry_multiplicity
_atom_site_calc_flag
_atom_site_refinement_flags
_atom_site_disorder_assembly
_atom_site_disorder_group
Ir1 Ir 0.631716(14) 0.219724(6) 0.757652(12) 0.02172(5) Uani 1 1 d . . .
O1 O 0.6170(3) 0.30937(12) 0.7573(2) 0.0271(6) Uani 1 1 d . . .
N1 N 0.7960(3) 0.24321(15) 0.7409(3) 0.0285(7) Uani 1 1 d . . .
C1 C 0.5918(4) 0.12480(18) 0.7300(4) 0.0305(9) Uani 1 1 d . . .
C2 C 0.6214(4) 0.13729(18) 0.8445(4) 0.0297(8) Uani 1 1 d . . .
C3 C 0.5262(5) 0.17949(19) 0.8525(4) 0.0317(9) Uani 1 1 d . . .
C4 C 0.4354(4) 0.19241(19) 0.7435(4) 0.0348(10) Uani 1 1 d . . .
C5 C 0.4761(5) 0.1593(2) 0.6659(4) 0.0345(9) Uani 1 1 d . . .
C6 C 0.6604(6) 0.0803(2) 0.6831(6) 0.0518(14) Uani 1 1 d . . .
H6A H 0.7553 0.0814 0.7273 0.078 Uiso 1 1 calc R . .
H6B H 0.6440 0.0908 0.6050 0.078 Uiso 1 1 calc R . .
H6C H 0.6266 0.0398 0.6863 0.078 Uiso 1 1 calc R . .
C7 C 0.7287(6) 0.1079(2) 0.9404(5) 0.0526(14) Uani 1 1 d . . .
H7A H 0.6939 0.0719 0.9639 0.079 Uiso 1 1 calc R . .
H7B H 0.7618 0.1362 1.0033 0.079 Uiso 1 1 calc R . .
H7C H 0.8007 0.0963 0.9169 0.079 Uiso 1 1 calc R . .
C8 C 0.5211(7) 0.2038(3) 0.9608(5) 0.0569(16) Uani 1 1 d . . .
H8A H 0.4932 0.2461 0.9504 0.085 Uiso 1 1 calc R . .
H8B H 0.6087 0.2009 1.0205 0.085 Uiso 1 1 calc R . .
H8C H 0.4582 0.1802 0.9814 0.085 Uiso 1 1 calc R . .
C9 C 0.3229(6) 0.2367(3) 0.7147(7) 0.0645(19) Uani 1 1 d . . .
H9A H 0.2540 0.2203 0.7377 0.097 Uiso 1 1 calc R . .
H9B H 0.2867 0.2439 0.6337 0.097 Uiso 1 1 calc R . .
H9C H 0.3551 0.2748 0.7541 0.097 Uiso 1 1 calc R . .
C10 C 0.4030(7) 0.1570(3) 0.5426(5) 0.0635(18) Uani 1 1 d . . .
H10A H 0.3359 0.1253 0.5245 0.095 Uiso 1 1 calc R . .
H10B H 0.4644 0.1482 0.5056 0.095 Uiso 1 1 calc R . .
H10C H 0.3603 0.1959 0.5164 0.095 Uiso 1 1 calc R . .
C11 C 0.7186(4) 0.34009(17) 0.7495(3) 0.0217(7) Uani 1 1 d . . .
C12 C 0.7265(4) 0.40376(17) 0.7483(3) 0.0253(8) Uani 1 1 d . . .
C13 C 0.8432(4) 0.42789(17) 0.7462(3) 0.0267(8) Uani 1 1 d . . .
H13 H 0.8519 0.4705 0.7471 0.032 Uiso 1 1 calc R . .
C14 C 0.9479(4) 0.39318(17) 0.7430(3) 0.0258(8) Uani 1 1 d . . .
C15 C 0.9349(4) 0.33093(17) 0.7374(4) 0.0270(8) Uani 1 1 d . . .
H15 H 1.0028 0.3064 0.7309 0.032 Uiso 1 1 calc R . .
C16 C 0.8211(4) 0.30475(17) 0.7413(3) 0.0247(7) Uani 1 1 d . . .
C17 C 0.8786(5) 0.2025(2) 0.7065(5) 0.0377(10) Uani 1 1 d . A .
C18 C 0.9884(5) 0.1767(2) 0.7803(5) 0.0420(10) Uani 1 1 d DU . .
C19 C 1.0606(5) 0.1356(2) 0.7416(5) 0.0396(11) Uani 1 1 d . A .
H19 H 1.1358 0.1162 0.7944 0.048 Uiso 1 1 calc R . .
C20 C 1.0253(6) 0.1234(3) 0.6325(6) 0.0569(16) Uani 1 1 d . . .
H20 H 1.0763 0.0956 0.6097 0.068 Uiso 1 1 calc R A .
C21 C 0.9120(5) 0.1513(2) 0.5484(5) 0.0473(13) Uani 1 1 d . A .
H21 H 0.8876 0.1439 0.4705 0.057 Uiso 1 1 calc R . .
C22 C 0.8420(5) 0.1894(2) 0.5900(4) 0.0369(10) Uani 1 1 d . . .
H22 H 0.7651 0.2081 0.5383 0.044 Uiso 1 1 calc R A .
C23 C 0.6133(4) 0.44288(19) 0.7515(4) 0.0336(10) Uani 1 1 d . . .
C24 C 0.5909(6) 0.4311(2) 0.8598(5) 0.0438(12) Uani 1 1 d . . .
H24A H 0.5156 0.4550 0.8598 0.066 Uiso 1 1 calc R . .
H24B H 0.6697 0.4427 0.9242 0.066 Uiso 1 1 calc R . .
H24C H 0.5728 0.3882 0.8649 0.066 Uiso 1 1 calc R . .
C25 C 0.4872(5) 0.4286(2) 0.6504(5) 0.0447(12) Uani 1 1 d . . .
H25A H 0.4154 0.4543 0.6525 0.067 Uiso 1 1 calc R . .
H25B H 0.4636 0.3862 0.6531 0.067 Uiso 1 1 calc R . .
H25C H 0.5018 0.4362 0.5811 0.067 Uiso 1 1 calc R . .
C26 C 0.6428(6) 0.5104(2) 0.7457(6) 0.0542(16) Uani 1 1 d . . .
H26A H 0.6599 0.5184 0.6775 0.081 Uiso 1 1 calc R . .
H26B H 0.7204 0.5216 0.8115 0.081 Uiso 1 1 calc R . .
H26C H 0.5669 0.5342 0.7442 0.081 Uiso 1 1 calc R . .
C27 C 1.0748(4) 0.42497(18) 0.7487(4) 0.0292(8) Uani 1 1 d . . .
C28 C 1.1307(5) 0.4603(2) 0.8604(4) 0.0394(11) Uani 1 1 d . . .
H28A H 1.1376 0.4333 0.9227 0.059 Uiso 1 1 calc R . .
H28B H 1.0718 0.4939 0.8583 0.059 Uiso 1 1 calc R . .
H28C H 1.2182 0.4760 0.8710 0.059 Uiso 1 1 calc R . .
C29 C 1.0462(5) 0.4680(2) 0.6493(4) 0.0431(11) Uani 1 1 d . . .
H29A H 1.1288 0.4859 0.6515 0.065 Uiso 1 1 calc R . .
H29B H 0.9866 0.4999 0.6537 0.065 Uiso 1 1 calc R . .
H29C H 1.0048 0.4456 0.5791 0.065 Uiso 1 1 calc R . .
C30 C 1.1807(4) 0.3801(2) 0.7479(4) 0.0354(10) Uani 1 1 d . . .
H30A H 1.1478 0.3566 0.6783 0.053 Uiso 1 1 calc R . .
H30B H 1.2018 0.3528 0.8122 0.053 Uiso 1 1 calc R . .
H30C H 1.2602 0.4021 0.7527 0.053 Uiso 1 1 calc R . .
C31 C 1.0393(7) 0.1907(3) 0.9032(6) 0.0545(17) Uani 0.602(10) 1 d PDU A 1
F1 F 1.0665(10) 0.2498(3) 0.9269(6) 0.078(2) Uani 0.602(10) 1 d PDU A 1
F2 F 1.1546(7) 0.1634(4) 0.9622(6) 0.076(2) Uani 0.602(10) 1 d PDU A 1
F3 F 0.9597(7) 0.1760(5) 0.9556(6) 0.082(2) Uani 0.602(10) 1 d PDU A 1
C32 C 1.0440(10) 0.1915(4) 0.9018(7) 0.063(2) Uani 0.398(10) 1 d PDU A 2
F4 F 1.1373(13) 0.2344(6) 0.9252(9) 0.082(3) Uani 0.398(10) 1 d PDU A 2
F5 F 1.1049(14) 0.1438(4) 0.9612(9) 0.079(3) Uani 0.398(10) 1 d PDU A 2
F6 F 0.9605(10) 0.2120(6) 0.9459(8) 0.071(2) Uani 0.398(10) 1 d PDU A 2

loop_
_atom_site_aniso_label
_atom_site_aniso_U_11
_atom_site_aniso_U_22
_atom_site_aniso_U_33
_atom_site_aniso_U_23
_atom_site_aniso_U_13
_atom_site_aniso_U_12
Ir1 0.02113(7) 0.01617(7) 0.02996(8) -0.00126(6) 0.01204(5) -0.00199(5)
O1 0.0272(14) 0.0152(12) 0.0420(16) 0.0006(11) 0.0167(13) -0.0019(10)
N1 0.0246(16) 0.0177(14) 0.047(2) -0.0019(14) 0.0181(16) 0.0007(12)
C1 0.033(2) 0.0183(17) 0.048(2) -0.0060(16) 0.0237(19) -0.0086(15)
C2 0.031(2) 0.0207(17) 0.036(2) 0.0044(15) 0.0120(18) -0.0044(15)
C3 0.041(2) 0.0235(18) 0.040(2) -0.0027(16) 0.026(2) -0.0085(17)
C4 0.0201(18) 0.0224(19) 0.063(3) 0.0056(19) 0.017(2) -0.0034(15)
C5 0.037(2) 0.032(2) 0.031(2) 0.0001(17) 0.0090(18) -0.0157(19)
C6 0.061(3) 0.025(2) 0.086(4) -0.014(2) 0.047(3) -0.005(2)
C7 0.051(3) 0.039(3) 0.056(3) 0.017(2) 0.007(3) 0.002(2)
C8 0.081(5) 0.048(3) 0.059(4) -0.010(3) 0.046(3) -0.011(3)
C9 0.034(3) 0.047(3) 0.116(6) 0.021(3) 0.032(3) 0.008(2)
C10 0.070(4) 0.066(4) 0.039(3) 0.000(3) 0.003(3) -0.036(3)
C11 0.0202(16) 0.0197(16) 0.0263(17) -0.0021(13) 0.0098(14) -0.0014(13)
C12 0.0257(18) 0.0196(16) 0.034(2) 0.0022(14) 0.0146(16) 0.0036(14)
C13 0.0281(19) 0.0177(16) 0.037(2) -0.0006(14) 0.0147(17) -0.0015(14)
C14 0.0224(17) 0.0209(17) 0.035(2) 0.0007(15) 0.0120(16) -0.0015(14)
C15 0.0219(17) 0.0199(17) 0.042(2) -0.0005(15) 0.0154(17) 0.0007(14)
C16 0.0269(18) 0.0157(16) 0.033(2) -0.0025(14) 0.0130(16) -0.0025(14)
C17 0.036(2) 0.0241(19) 0.060(3) 0.000(2) 0.026(2) -0.0038(17)
C18 0.039(3) 0.031(2) 0.061(3) 0.003(2) 0.024(2) -0.0020(19)
C19 0.036(2) 0.029(2) 0.061(3) 0.002(2) 0.026(2) 0.0100(18)
C20 0.055(3) 0.041(3) 0.089(5) -0.009(3) 0.043(3) 0.005(3)
C21 0.041(3) 0.038(3) 0.068(4) -0.013(2) 0.025(3) 0.000(2)
C22 0.044(3) 0.031(2) 0.035(2) 0.0010(18) 0.013(2) -0.0006(19)
C23 0.034(2) 0.0219(18) 0.053(3) 0.0021(17) 0.025(2) 0.0069(16)
C24 0.051(3) 0.038(3) 0.054(3) -0.001(2) 0.033(3) 0.011(2)
C25 0.035(2) 0.042(3) 0.060(3) 0.010(2) 0.020(2) 0.014(2)
C26 0.053(3) 0.019(2) 0.105(5) 0.004(2) 0.046(4) 0.007(2)
C27 0.0246(19) 0.0250(19) 0.038(2) 0.0005(16) 0.0118(17) -0.0074(15)
C28 0.032(2) 0.033(2) 0.051(3) -0.011(2) 0.013(2) -0.0111(18)
C29 0.042(3) 0.038(3) 0.050(3) 0.010(2) 0.019(2) -0.010(2)
C30 0.026(2) 0.036(2) 0.047(3) -0.0008(19) 0.017(2) -0.0041(17)
C31 0.062(4) 0.059(3) 0.046(3) 0.010(3) 0.025(3) 0.004(3)
F1 0.088(4) 0.063(3) 0.061(3) -0.006(3) 0.003(3) 0.008(3)
F2 0.068(4) 0.082(4) 0.070(3) 0.008(3) 0.015(3) 0.022(3)
F3 0.074(4) 0.107(5) 0.064(3) 0.006(4) 0.027(3) -0.008(4)
C32 0.067(4) 0.067(4) 0.053(4) 0.007(4) 0.022(3) 0.004(4)
F4 0.075(5) 0.088(5) 0.070(4) -0.004(4) 0.011(4) -0.013(4)
F5 0.083(5) 0.073(5) 0.073(4) 0.013(4) 0.020(4) 0.021(4)
F6 0.073(4) 0.080(5) 0.056(4) -0.005(4) 0.020(3) 0.010(4)

loop_
_atom_type_symbol
_atom_type_description
_atom_type_scat_dispersion_real
_atom_type_scat_dispersion_imag
_atom_type_scat_source
C C 0.0033 0.0016 'International Tables Vol C Tables 4.2.6.8 and 6.1.1.4'
H H 0.0000 0.0000 'International Tables Vol C Tables 4.2.6.8 and 6.1.1.4'
N N 0.0061 0.0033 'International Tables Vol C Tables 4.2.6.8 and 6.1.1.4'
O O 0.0106 0.0060 'International Tables Vol C Tables 4.2.6.8 and 6.1.1.4'
F F 0.0171 0.0103 'International Tables Vol C Tables 4.2.6.8 and 6.1.1.4'
Ir Ir -1.4442 7.9887 'International Tables Vol C Tables 4.2.6.8 and 6.1.1.4'

loop_
_exptl_crystal_face_index_h
_exptl_crystal_face_index_k
_exptl_crystal_face_index_l
_exptl_crystal_face_perp_dist
-2.00 0.00 1.00 0.1400
0.00 0.00 -1.00 0.0300
0.00 0.00 1.00 0.0300
0.00 1.00 0.00 0.0800
0.00 -1.00 0.00 0.0800
1.00 1.00 -1.00 0.1100
1.00 -1.00 -1.00 0.1000

loop_
_geom_angle_atom_site_label_1
_geom_angle_atom_site_label_2
_geom_angle_atom_site_label_3
_geom_angle
N1 Ir1 O1 79.14(12)
N1 Ir1 C5 132.72(17)
O1 Ir1 C5 125.20(16)
N1 Ir1 C1 112.30(15)
O1 Ir1 C1 164.44(16)
C5 Ir1 C1 39.28(18)
N1 Ir1 C3 151.43(17)
O1 Ir1 C3 110.64(14)
C5 Ir1 C3 64.50(17)
C1 Ir1 C3 64.62(16)
N1 Ir1 C2 120.60(16)
O1 Ir1 C2 145.28(14)
C5 Ir1 C2 64.56(17)
C1 Ir1 C2 38.13(17)
C3 Ir1 C2 38.63(17)
N1 Ir1 C4 169.70(18)
O1 Ir1 C4 101.59(14)
C5 Ir1 C4 38.99(19)
C1 Ir1 C4 65.21(16)
C3 Ir1 C4 37.90(18)
C2 Ir1 C4 64.27(17)
C11 O1 Ir1 116.0(2)
C16 N1 C17 117.6(3)
C16 N1 Ir1 116.6(3)
C17 N1 Ir1 124.6(3)
C2 C1 C5 107.5(4)
C2 C1 C6 126.7(5)
C5 C1 C6 125.7(5)
C2 C1 Ir1 71.5(2)
C5 C1 Ir1 69.9(2)
C6 C1 Ir1 127.5(3)
C1 C2 C3 108.4(4)
C1 C2 C7 125.2(5)
C3 C2 C7 126.3(5)
C1 C2 Ir1 70.3(2)
C3 C2 Ir1 70.6(2)
C7 C2 Ir1 128.0(3)
C4 C3 C2 108.7(4)
C4 C3 C8 125.8(5)
C2 C3 C8 125.4(5)
C4 C3 Ir1 71.4(2)
C2 C3 Ir1 70.8(2)
C8 C3 Ir1 125.8(3)
C3 C4 C5 107.4(4)
C3 C4 C9 125.6(5)
C5 C4 C9 126.9(5)
C3 C4 Ir1 70.6(2)
C5 C4 Ir1 69.2(2)
C9 C4 Ir1 121.9(3)
C4 C5 C1 107.9(4)
C4 C5 C10 125.1(5)
C1 C5 C10 126.7(5)
C4 C5 Ir1 71.8(2)
C1 C5 Ir1 70.8(2)
C10 C5 Ir1 127.4(3)
C1 C6 H6A 109.5
C1 C6 H6B 109.5
H6A C6 H6B 109.5
C1 C6 H6C 109.5
H6A C6 H6C 109.5
H6B C6 H6C 109.5
C2 C7 H7A 109.5
C2 C7 H7B 109.5
H7A C7 H7B 109.5
C2 C7 H7C 109.5
H7A C7 H7C 109.5
H7B C7 H7C 109.5
C3 C8 H8A 109.5
C3 C8 H8B 109.5
H8A C8 H8B 109.5
C3 C8 H8C 109.5
H8A C8 H8C 109.5
H8B C8 H8C 109.5
C4 C9 H9A 109.5
C4 C9 H9B 109.5
H9A C9 H9B 109.5
C4 C9 H9C 109.5
H9A C9 H9C 109.5
H9B C9 H9C 109.5
C5 C10 H10A 109.5
C5 C10 H10B 109.5
H10A C10 H10B 109.5
C5 C10 H10C 109.5
H10A C10 H10C 109.5
H10B C10 H10C 109.5
O1 C11 C16 115.6(3)
O1 C11 C12 124.3(3)
C16 C11 C12 120.1(3)
C13 C12 C11 116.3(3)
C13 C12 C23 122.8(4)
C11 C12 C23 120.9(4)
C12 C13 C14 123.9(4)
C12 C13 H13 118.0
C14 C13 H13 118.0
C15 C14 C13 118.8(4)
C15 C14 C27 122.2(4)
C13 C14 C27 119.0(3)
C14 C15 C16 119.2(4)
C14 C15 H15 120.4
C16 C15 H15 120.4
N1 C16 C15 125.9(4)
N1 C16 C11 112.6(3)
C15 C16 C11 121.4(3)
C18 C17 C22 118.6(5)
C18 C17 N1 122.5(5)
C22 C17 N1 118.9(4)
C17 C18 C19 119.6(5)
C17 C18 C32 123.6(6)
C19 C18 C32 116.8(5)
C17 C18 C31 122.4(5)
C19 C18 C31 118.0(5)
C20 C19 C18 121.4(5)
C20 C19 H19 119.3
C18 C19 H19 119.3
C19 C20 C21 121.9(5)
C19 C20 H20 119.0
C21 C20 H20 119.0
C22 C21 C20 114.7(5)
C22 C21 H21 122.6
C20 C21 H21 122.6
C21 C22 C17 123.7(5)
C21 C22 H22 118.1
C17 C22 H22 118.1
C12 C23 C24 109.9(4)
C12 C23 C25 110.0(4)
C24 C23 C25 109.6(4)
C12 C23 C26 111.3(4)
C24 C23 C26 108.6(4)
C25 C23 C26 107.3(4)
C23 C24 H24A 109.5
C23 C24 H24B 109.5
H24A C24 H24B 109.5
C23 C24 H24C 109.5
H24A C24 H24C 109.5
H24B C24 H24C 109.5
C23 C25 H25A 109.5
C23 C25 H25B 109.5
H25A C25 H25B 109.5
C23 C25 H25C 109.5
H25A C25 H25C 109.5
H25B C25 H25C 109.5
C23 C26 H26A 109.5
C23 C26 H26B 109.5
H26A C26 H26B 109.5
C23 C26 H26C 109.5
H26A C26 H26C 109.5
H26B C26 H26C 109.5
C29 C27 C30 108.4(4)
C29 C27 C14 110.4(4)
C30 C27 C14 112.1(3)
C29 C27 C28 110.3(4)
C30 C27 C28 107.5(4)
C14 C27 C28 108.1(4)
C27 C28 H28A 109.5
C27 C28 H28B 109.5
H28A C28 H28B 109.5
C27 C28 H28C 109.5
H28A C28 H28C 109.5
H28B C28 H28C 109.5
C27 C29 H29A 109.5
C27 C29 H29B 109.5
H29A C29 H29B 109.5
C27 C29 H29C 109.5
H29A C29 H29C 109.5
H29B C29 H29C 109.5
C27 C30 H30A 109.5
C27 C30 H30B 109.5
H30A C30 H30B 109.5
C27 C30 H30C 109.5
H30A C30 H30C 109.5
H30B C30 H30C 109.5
F3 C31 F2 104.9(6)
F3 C31 F1 104.7(7)
F2 C31 F1 103.3(6)
F3 C31 C18 115.5(6)
F2 C31 C18 113.6(6)
F1 C31 C18 113.7(6)
F6 C32 F5 107.6(8)
F6 C32 F4 104.5(8)
F5 C32 F4 105.1(8)
F6 C32 C18 116.8(8)
F5 C32 C18 110.4(8)
F4 C32 C18 111.6(8)

loop_
_geom_bond_atom_site_label_1
_geom_bond_atom_site_label_2
_geom_bond_distance
Ir1 N1 1.963(4)
Ir1 O1 1.996(3)
Ir1 C5 2.142(4)
Ir1 C1 2.154(4)
Ir1 C3 2.166(4)
Ir1 C2 2.169(4)
Ir1 C4 2.177(4)
O1 C11 1.342(4)
N1 C16 1.393(5)
N1 C17 1.463(6)
C1 C2 1.412(6)
C1 C5 1.444(7)
C1 C6 1.499(6)
C2 C3 1.434(6)
C2 C7 1.497(7)
C3 C4 1.410(7)
C3 C8 1.516(7)
C4 C5 1.442(7)
C4 C9 1.510(7)
C5 C10 1.485(7)
C6 H6A 0.9800
C6 H6B 0.9800
C6 H6C 0.9800
C7 H7A 0.9800
C7 H7B 0.9800
C7 H7C 0.9800
C8 H8A 0.9800
C8 H8B 0.9800
C8 H8C 0.9800
C9 H9A 0.9800
C9 H9B 0.9800
C9 H9C 0.9800
C10 H10A 0.9800
C10 H10B 0.9800
C10 H10C 0.9800
C11 C16 1.407(5)
C11 C12 1.416(5)
C12 C13 1.396(6)
C12 C23 1.528(6)
C13 C14 1.396(6)
C13 H13 0.9500
C14 C15 1.388(5)
C14 C27 1.537(6)
C15 C16 1.395(6)
C15 H15 0.9500
C17 C18 1.347(7)
C17 C22 1.428(7)
C18 C19 1.418(7)
C18 C32 1.485(10)
C18 C31 1.498(9)
C19 C20 1.337(8)
C19 H19 0.9500
C20 C21 1.444(9)
C20 H20 0.9500
C21 C22 1.380(7)
C21 H21 0.9500
C22 H22 0.9500
C23 C24 1.528(7)
C23 C25 1.533(7)
C23 C26 1.541(6)
C24 H24A 0.9800
C24 H24B 0.9800
C24 H24C 0.9800
C25 H25A 0.9800
C25 H25B 0.9800
C25 H25C 0.9800
C26 H26A 0.9800
C26 H26B 0.9800
C26 H26C 0.9800
C27 C29 1.532(6)
C27 C30 1.532(6)
C27 C28 1.548(6)
C28 H28A 0.9800
C28 H28B 0.9800
C28 H28C 0.9800
C29 H29A 0.9800
C29 H29B 0.9800
C29 H29C 0.9800
C30 H30A 0.9800
C30 H30B 0.9800
C30 H30C 0.9800
C31 F3 1.330(7)
C31 F2 1.349(7)
C31 F1 1.353(7)
C32 F6 1.327(7)
C32 F5 1.331(7)
C32 F4 1.346(7)
